data_7050083
loop_
_publ_author_name
'Wilson, Chick C.'
'Myles, Dean'
'Ghosh, Minakshi'
'Johnson, Louise N.'
'Wang, Wenging'

_publ_section_title
;
 Neutron diffraction investigations of l- and d-alanine at different
 temperatures: the search for structural evidence for parity violation
;
_journal_issue 10
_journal_name_full 'New Journal of Chemistry'
_journal_page_first 1318
_journal_paper_doi 10.1039/b419295h
_journal_volume 29
_journal_year 2005
_chemical_formula_sum 'C3 H7 N O2'
_chemical_formula_weight 89.00
_space_group_IT_number 19
_symmetry_cell_setting orthorhombic
_symmetry_space_group_name_Hall 'P 2ac 2ab'
_symmetry_space_group_name_H-M 'P 21 21 21'
_atom_sites_solution_hydrogens difmap
_atom_sites_solution_primary direct
_atom_sites_solution_secondary difmap
_audit_creation_method SHELXL-97
_cell_angle_alpha 90.000
_cell_angle_beta 90.000
_cell_angle_gamma 90.000
_cell_formula_units_Z 4
_cell_length_a 5.942(3)
_cell_length_b 12.261(5)
_cell_length_c 5.7850(3)
_cell_measurement_reflns_used 25
_cell_measurement_temperature 60(1)
_cell_volume 421.5(3)
_computing_structure_refinement 'SHELXL-97 (Sheldrick, 1997)'
_diffrn_ambient_temperature 60(1)
_diffrn_measurement_device SXD
_diffrn_measurement_method 'time-of-flight LAUE diffraction'
_diffrn_radiation_monochromator none
_diffrn_radiation_probe neutron
_diffrn_radiation_source 'ISIS spallation source'
_diffrn_radiation_type neutron
_diffrn_radiation_wavelength 0.5-5.0
_diffrn_reflns_av_R_equivalents 0.069
_diffrn_reflns_av_sigmaI/netI 0.0208
_diffrn_reflns_limit_h_max 16
_diffrn_reflns_limit_h_min 0
_diffrn_reflns_limit_k_max 30
_diffrn_reflns_limit_k_min 0
_diffrn_reflns_limit_l_max 11
_diffrn_reflns_limit_l_min 0
_diffrn_reflns_number 4081
_exptl_absorpt_coefficient_mu '2.610, at 1 Angstrom'
_exptl_absorpt_correction_T_max 0.64
_exptl_absorpt_correction_T_min 0.26
_exptl_absorpt_correction_type empirical
_exptl_absorpt_process_details
;
The linear absorption coefficient is wavelength dependent
and it is calculated as:
mu = 1.34 + 1.27 * lambda [cm^-1]
;
_exptl_crystal_colour colourless
_exptl_crystal_density_diffrn 1.403
_exptl_crystal_density_method 'not measured'
_exptl_crystal_description 'irregular prism'
_exptl_crystal_F_000 5.87
_exptl_crystal_size_max 3.0
_exptl_crystal_size_mid 3.0
_exptl_crystal_size_min 2.0
_refine_diff_density_max 0.440
_refine_diff_density_min -0.366
_refine_diff_density_rms 0.071
_refine_ls_extinction_coef 0.042
_refine_ls_extinction_method 'Becker-Coppens Lorentzian model'
_refine_ls_goodness_of_fit_ref 1.941
_refine_ls_hydrogen_treatment 'mixed refall'
_refine_ls_matrix_type full
_refine_ls_number_parameters 119
_refine_ls_number_reflns 1968
_refine_ls_number_restraints 0
_refine_ls_restrained_S_all 1.941
_refine_ls_R_factor_all 0.0799
_refine_ls_R_factor_gt 0.0799
_refine_ls_shift/su_max 0.000
_refine_ls_shift/su_mean 0.000
_refine_ls_structure_factor_coef Fsqd
_refine_ls_weighting_details 'calc w=1/[\s^2^(Fo^2^)+(0.1000P)^2^+0.0000P] where P=(Fo^2^+2Fc^2^)/3'
_refine_ls_weighting_scheme calc
_refine_ls_wR_factor_gt 0.2012
_refine_ls_wR_factor_ref 0.2012
_reflns_number_gt 1968
_reflns_number_total 1968
_reflns_threshold_expression >2sigma(I)
_cod_data_source_file b419295h.txt
_cod_data_source_block dala60kinv
_cod_depositor_comments
;
 Adding quotes around the values of the _atom_type_scat_source data item.

 Antanas Vaitkus,
 2018-08-07
;
_cod_original_cell_volume 421.47
_cod_original_sg_symbol_H-M P212121
_cod_database_code 7050083

loop_
_symmetry_equiv_pos_as_xyz
'x, y, z'
'x+1/2, -y+1/2, -z'
'-x, y+1/2, -z+1/2'
'-x+1/2, -y, z+1/2'

loop_
_atom_site_label
_atom_site_type_symbol
_atom_site_fract_x
_atom_site_fract_y
_atom_site_fract_z
_atom_site_U_iso_or_equiv
_atom_site_adp_type
_atom_site_occupancy
_atom_site_symmetry_multiplicity
_atom_site_calc_flag
_atom_site_refinement_flags
_atom_site_disorder_assembly
_atom_site_disorder_group
H3 H 0.6945(8) -0.0046(5) 0.6949(12) 0.0295(9) Uani 1 1 d . . .
H5 H 0.8706(6) -0.1054(5) 0.5687(10) 0.0273(8) Uani 1 1 d . . .
C3 C 0.73843(18) -0.09060(11) 0.6960(3) 0.01016(17) Uani 1 1 d . . .
H7 H 0.8050(8) -0.1101(5) 0.8673(10) 0.0280(8) Uani 1 1 d . . .
O1 O 0.2728(2) -0.08393(12) 0.3744(3) 0.00942(18) Uani 1 1 d . . .
H1 H 0.2937(6) -0.0581(3) 0.8040(8) 0.0213(6) Uani 1 1 d . . .
O2 O 0.5580(2) -0.18441(12) 0.2386(3) 0.01012(19) Uani 1 1 d . . .
C1 C 0.44528(15) -0.14090(9) 0.3995(2) 0.00686(14) Uani 1 1 d . . .
C2 C 0.53305(16) -0.16124(9) 0.6455(2) 0.00709(14) Uani 1 1 d . . .
N1 N 0.35203(11) -0.13750(7) 0.81662(16) 0.00802(11) Uani 1 1 d . . .
H4 H 0.4157(6) -0.1497(3) 0.9840(7) 0.0196(5) Uani 1 1 d . . .
H2 H 0.5751(6) -0.2482(3) 0.6605(7) 0.0201(5) Uani 1 1 d . . .
H6 H 0.2202(5) -0.1917(3) 0.7913(8) 0.0201(5) Uani 1 1 d . . .

loop_
_atom_site_aniso_label
_atom_site_aniso_U_11
_atom_site_aniso_U_22
_atom_site_aniso_U_33
_atom_site_aniso_U_23
_atom_site_aniso_U_13
_atom_site_aniso_U_12
H3 0.0303(15) 0.027(2) 0.031(3) -0.0042(16) 0.0001(16) -0.0044(14)
H5 0.0213(11) 0.038(2) 0.022(2) -0.0018(14) 0.0068(12) -0.0036(12)
C3 0.0099(3) 0.0133(4) 0.0072(5) -0.0001(3) -0.0005(3) -0.0018(2)
H7 0.0272(13) 0.036(2) 0.020(2) 0.0021(15) -0.0085(13) -0.0033(14)
O1 0.0110(3) 0.0103(4) 0.0069(6) 0.0003(3) -0.0010(3) 0.0026(3)
H1 0.0228(10) 0.0187(13) 0.0224(19) 0.0022(9) 0.0039(11) 0.0052(9)
O2 0.0127(3) 0.0127(5) 0.0049(5) -0.0011(3) 0.0005(3) 0.0030(3)
C1 0.0088(2) 0.0063(3) 0.0055(4) 0.0001(2) -0.0005(2) 0.0002(2)
C2 0.0088(2) 0.0067(3) 0.0058(5) 0.0001(2) -0.0003(2) 0.00072(19)
N1 0.00936(16) 0.0092(2) 0.0055(3) -0.00015(16) 0.00026(17) 0.00051(16)
H4 0.0235(10) 0.0234(15) 0.0119(13) 0.0018(8) -0.0006(9) 0.0013(9)
H2 0.0248(11) 0.0173(13) 0.0184(16) 0.0004(8) 0.0000(10) 0.0043(9)
H6 0.0180(8) 0.0231(14) 0.0191(17) -0.0016(9) -0.0006(9) -0.0056(8)

loop_
_atom_type_symbol
_atom_type_description
_atom_type_scat_length_neutron
_atom_type_scat_source
C C 6.646 'International Tables Vol C Table 4.4.4.1'
H H -3.739 'International Tables Vol C Table 4.4.4.1'
N N 9.360 'International Tables Vol C Table 4.4.4.1'
O O 5.803 'International Tables Vol C Table 4.4.4.1'

loop_
_geom_angle_atom_site_label_1
_geom_angle_atom_site_label_2
_geom_angle_atom_site_label_3
_geom_angle
_geom_angle_site_symmetry_1
_geom_angle_site_symmetry_3
_geom_angle_publ_flag
C2 C3 H3 111.0(3) . . ?
C2 C3 H5 110.6(3) . . ?
H3 C3 H5 109.3(5) . . ?
C2 C3 H7 109.8(3) . . ?
H3 C3 H7 107.8(5) . . ?
H5 C3 H7 108.4(5) . . ?
O1 C1 O2 125.77(15) . . ?
O1 C1 C2 118.53(12) . . ?
O2 C1 C2 115.70(11) . . ?
N1 C2 C3 109.82(10) . . ?
N1 C2 C1 109.79(8) . . ?
C3 C2 C1 110.93(10) . . ?
N1 C2 H2 107.5(2) . . ?
C3 C2 H2 110.7(2) . . ?
C1 C2 H2 108.0(2) . . ?
C2 N1 H1 112.2(2) . . ?
C2 N1 H4 109.0(2) . . ?
H1 N1 H4 108.6(4) . . ?
C2 N1 H6 109.0(2) . . ?
H1 N1 H6 109.8(3) . . ?
H4 N1 H6 108.1(3) . . ?

loop_
_geom_bond_atom_site_label_1
_geom_bond_atom_site_label_2
_geom_bond_distance
_geom_bond_site_symmetry_2
_geom_bond_publ_flag
C3 C2 1.5249(15) . ?
C3 H3 1.086(6) . ?
C3 H5 1.092(5) . ?
C3 H7 1.093(5) . ?
O1 C1 1.2487(16) . ?
O2 C1 1.2649(19) . ?
C1 C2 1.5357(16) . ?
C2 N1 1.4906(14) . ?
C2 H2 1.099(4) . ?
N1 H1 1.036(4) . ?
N1 H4 1.050(4) . ?
N1 H6 1.038(3) . ?

loop_
_cod_related_entry_id
_cod_related_entry_database
_cod_related_entry_code
1 ChemSpider 64234
